data_4072100
loop_
_publ_author_name
'Xu, Hai-Bing'
'Ni, Jun'
'Chen, Kun-Jiao'
'Zhang, Li-Yi'
'Chen, Zhong-Ning'

_publ_section_title
;
 Preparation, Characterization, and Photophysical Properties ofcis-
 ortrans-PtLn2(Ln = Nd, Eu, Yb) Arrays with
 5-Ethynyl-2,2&#x2032;-bipyridine
;
_journal_issue 21
_journal_name_full Organometallics
_journal_page_first 5665
_journal_paper_doi 10.1021/om8005883
_journal_volume 27
_journal_year 2008
_chemical_formula_sum 'C91 H54 Cl2 F36 N4 O13 P2 Pt Yb2'
_chemical_formula_weight 2769.39
_chemical_name_systematic
; 
 ? 
;
_space_group_IT_number 14
_symmetry_cell_setting monoclinic
_symmetry_space_group_name_Hall '-P 2yn'
_symmetry_space_group_name_H-M 'P 1 21/n 1'
_atom_sites_solution_hydrogens geom
_atom_sites_solution_primary direct
_atom_sites_solution_secondary difmap
_audit_creation_method SHELXL-97
_cell_angle_alpha 90.00
_cell_angle_beta 92.108(5)
_cell_angle_gamma 90.00
_cell_formula_units_Z 4
_cell_length_a 20.594(12)
_cell_length_b 18.854(10)
_cell_length_c 27.594(17)
_cell_measurement_reflns_used 8763
_cell_measurement_temperature 293(2)
_cell_measurement_theta_max 27.4835
_cell_measurement_theta_min 2.3932
_cell_volume 10707(11)
_computing_cell_refinement 'Bruker XSCANS'
_computing_data_collection 'Bruker XSCANS'
_computing_data_reduction 'Bruker SHELXTL'
_computing_molecular_graphics 'Bruker SHELXTL'
_computing_publication_material 'Bruker SHELXTL'
_computing_structure_refinement 'SHELXL-97 (Sheldrick, 1997)'
_computing_structure_solution 'SHELXS-97 (Sheldrick, 1990)'
_diffrn_ambient_temperature 293(2)
_diffrn_measured_fraction_theta_full 0.995
_diffrn_measured_fraction_theta_max 0.995
_diffrn_measurement_device_type 'RIGAKU MERCURY CCD/AFC'
_diffrn_measurement_method '\w scans'
_diffrn_radiation_monochromator graphite
_diffrn_radiation_source 'Rotating Anode'
_diffrn_radiation_type MoK\a
_diffrn_radiation_wavelength 0.71073
_diffrn_reflns_av_R_equivalents 0.0437
_diffrn_reflns_av_sigmaI/netI 0.0427
_diffrn_reflns_limit_h_max 24
_diffrn_reflns_limit_h_min -23
_diffrn_reflns_limit_k_max 19
_diffrn_reflns_limit_k_min -22
_diffrn_reflns_limit_l_max 32
_diffrn_reflns_limit_l_min -32
_diffrn_reflns_number 64653
_diffrn_reflns_theta_full 25.00
_diffrn_reflns_theta_max 25.00
_diffrn_reflns_theta_min 2.39
_exptl_absorpt_coefficient_mu 3.236
_exptl_absorpt_correction_T_max 1.000
_exptl_absorpt_correction_T_min 0.4383
_exptl_absorpt_correction_type multi-scan
_exptl_crystal_colour Yellow
_exptl_crystal_density_diffrn 1.718
_exptl_crystal_density_method 'not measured'
_exptl_crystal_description Prism
_exptl_crystal_F_000 5352
_exptl_crystal_size_max 0.60
_exptl_crystal_size_mid 0.50
_exptl_crystal_size_min 0.40
_refine_diff_density_max 2.169
_refine_diff_density_min -1.026
_refine_diff_density_rms 0.142
_refine_ls_extinction_method none
_refine_ls_goodness_of_fit_ref 1.079
_refine_ls_hydrogen_treatment constr
_refine_ls_matrix_type full
_refine_ls_number_parameters 1367
_refine_ls_number_reflns 18765
_refine_ls_number_restraints 321
_refine_ls_restrained_S_all 1.091
_refine_ls_R_factor_all 0.0829
_refine_ls_R_factor_gt 0.0679
_refine_ls_shift/su_max 0.002
_refine_ls_shift/su_mean 0.000
_refine_ls_structure_factor_coef Fsqd
_refine_ls_weighting_details 'calc w=1/[\s^2^(Fo^2^)+(0.1041P)^2^+39.2203P] where P=(Fo^2^+2Fc^2^)/3'
_refine_ls_weighting_scheme calc
_refine_ls_wR_factor_gt 0.1811
_refine_ls_wR_factor_ref 0.1975
_reflns_number_gt 15296
_reflns_number_total 18765
_reflns_threshold_expression >2sigma(I)
_cod_data_source_file om8005883_si_001.cif
_cod_data_source_block compound_4
_cod_depositor_comments
;
The following automatic conversions were performed:

'_symmetry_cell_setting' value 'Monoclinic' changed to 'monoclinic'
according to /home/saulius/struct/CIF-dictionaries/cif_core.dic
dictionary named 'cif_core.dic' version 2.4.1 from
2010-06-29.

'_exptl_absorpt_correction_type' value 'Multi-scan'
changed to 'multi-scan' according to
/home/saulius/struct/CIF-dictionaries/cif_core.dic dictionary named
'cif_core.dic' version 2.4.1 from 2010-06-29.

Automatic conversion script
Id: cif_fix_values 1715 2011-07-08 13:25:40Z adriana 
;
_cod_original_sg_symbol_H-M P2(1)/n
_cod_database_code 4072100

loop_
_symmetry_equiv_pos_as_xyz
'x, y, z'
'-x+1/2, y+1/2, -z+1/2'
'-x, -y, -z'
'x-1/2, -y-1/2, z-1/2'

loop_
_atom_site_label
_atom_site_type_symbol
_atom_site_fract_x
_atom_site_fract_y
_atom_site_fract_z
_atom_site_U_iso_or_equiv
_atom_site_adp_type
_atom_site_occupancy
_atom_site_symmetry_multiplicity
_atom_site_calc_flag
_atom_site_refinement_flags
_atom_site_disorder_assembly
_atom_site_disorder_group
Yb1 Yb 0.92917(2) 2.05396(2) 0.635168(16) 0.06642(15) Uani 1 1 d . . .
Yb2 Yb 0.52501(2) 1.95624(3) 0.355886(18) 0.07510(16) Uani 1 1 d . . .
Pt Pt 0.748489(15) 1.675144(16) 0.513316(12) 0.05038(12) Uani 1 1 d . . .
P1 P 0.84482(11) 1.61137(12) 0.50858(9) 0.0569(5) Uani 1 1 d . . .
P2 P 0.67544(11) 1.58245(12) 0.50526(8) 0.0531(5) Uani 1 1 d . . .
F1 F 0.7482(7) 2.1145(8) 0.5281(5) 0.203(6) Uani 1 1 d DU . .
F2 F 0.6932(6) 2.1224(9) 0.5875(7) 0.240(7) Uani 1 1 d DU . .
F3 F 0.7263(8) 2.2180(6) 0.5519(7) 0.236(7) Uani 1 1 d DU . .
F4 F 0.9345(9) 2.2789(12) 0.7166(8) 0.138(6) Uani 0.50 1 d PDU A 1
F5 F 0.8346(10) 2.2981(13) 0.7127(9) 0.139(7) Uani 0.50 1 d PDU A 1
F6 F 0.9015(13) 2.3325(12) 0.6588(9) 0.144(7) Uani 0.50 1 d PDU A 1
F4' F 0.8352(10) 2.3250(11) 0.6845(10) 0.142(7) Uani 0.50 1 d PDU A 2
F5' F 0.9333(10) 2.3172(13) 0.6725(12) 0.141(7) Uani 0.50 1 d PDU A 2
F6' F 0.9006(12) 2.2647(12) 0.7315(6) 0.145(6) Uani 0.50 1 d PDU A 2
F7 F 0.9862(12) 2.0869(13) 0.8075(8) 0.148(6) Uiso 0.50 1 d PU B 1
F8 F 1.0201(13) 1.9735(14) 0.8020(9) 0.159(7) Uiso 0.50 1 d PU B 1
F9 F 0.9326(12) 2.0042(15) 0.8361(9) 0.147(7) Uiso 0.50 1 d PU B 1
F7' F 0.9607(13) 1.9599(14) 0.8283(10) 0.162(7) Uiso 0.50 1 d PU B 2
F8' F 0.9245(13) 2.0649(15) 0.8265(10) 0.171(8) Uiso 0.50 1 d PU B 2
F9' F 1.0207(11) 2.0467(12) 0.7982(8) 0.139(6) Uiso 0.50 1 d PU B 2
F10 F 0.7430(8) 1.8999(13) 0.6765(8) 0.136(7) Uiso 0.50 1 d PDU B 1
F11 F 0.7765(8) 1.8732(9) 0.7446(5) 0.105(5) Uiso 0.50 1 d PDU B 1
F12 F 0.8242(10) 1.8309(9) 0.6794(8) 0.135(6) Uiso 0.50 1 d PDU B 1
F10' F 0.7966(11) 1.8405(10) 0.7363(7) 0.137(6) Uiso 0.50 1 d PDU B 2
F11' F 0.7928(10) 1.8536(11) 0.6584(6) 0.130(6) Uiso 0.50 1 d PDU B 2
F12' F 0.7408(8) 1.9226(12) 0.6957(9) 0.136(7) Uiso 0.50 1 d PDU B 2
F13 F 0.9992(9) 1.8271(12) 0.6851(10) 0.152(8) Uiso 0.50 1 d PDU C 1
F14 F 1.0829(13) 1.8505(14) 0.7209(7) 0.166(8) Uiso 0.50 1 d PDU C 1
F15 F 1.0809(10) 1.8327(9) 0.6392(6) 0.115(5) Uiso 0.50 1 d PDU C 1
F13' F 1.1132(7) 1.8497(10) 0.6993(7) 0.121(5) Uiso 0.50 1 d PDU C 2
F14' F 1.0415(12) 1.8209(10) 0.6399(7) 0.139(7) Uiso 0.50 1 d PDU C 2
F15' F 1.0124(12) 1.8420(14) 0.7106(9) 0.161(8) Uiso 0.50 1 d PDU C 2
F16 F 1.1756(6) 2.0838(7) 0.7235(5) 0.199(6) Uani 1 1 d . C .
F17 F 1.1649(5) 2.1382(6) 0.6579(4) 0.156(4) Uani 1 1 d . C .
F18 F 1.1062(5) 2.1688(7) 0.7135(5) 0.167(5) Uani 1 1 d . C .
F19 F 0.4283(14) 1.7194(15) 0.3495(12) 0.192(9) Uiso 0.50 1 d PDU D 1
F20 F 0.4017(17) 1.7314(16) 0.2826(9) 0.195(9) Uiso 0.50 1 d PDU D 1
F21 F 0.3265(9) 1.7658(15) 0.3258(11) 0.169(9) Uiso 0.50 1 d PDU D 1
F19' F 0.3357(11) 1.7511(18) 0.3004(12) 0.196(10) Uiso 0.50 1 d PDU D 2
F20' F 0.3887(11) 1.7501(11) 0.3719(7) 0.136(6) Uiso 0.50 1 d PDU D 2
F21' F 0.4342(15) 1.7176(16) 0.3094(16) 0.207(10) Uiso 0.50 1 d PDU D 2
F22 F 0.3749(12) 2.0530(9) 0.2355(9) 0.143(6) Uiso 0.50 1 d PDU D 1
F23 F 0.3311(10) 1.9588(14) 0.2111(11) 0.176(7) Uiso 0.50 1 d PDU D 1
F24 F 0.4217(13) 1.9865(16) 0.1841(9) 0.177(7) Uiso 0.50 1 d PDU D 1
F22' F 0.3637(12) 1.9448(11) 0.1896(8) 0.154(6) Uiso 0.50 1 d PDU D 2
F23' F 0.4316(13) 2.0219(15) 0.1995(10) 0.174(7) Uiso 0.50 1 d PDU D 2
F24' F 0.3452(12) 2.0336(12) 0.2386(10) 0.161(6) Uiso 0.50 1 d PDU D 2
F25 F 0.5115(13) 2.1866(15) 0.2913(9) 0.179(9) Uiso 0.50 1 d PDU E 1
F26 F 0.6046(10) 2.2180(13) 0.3004(9) 0.154(7) Uiso 0.50 1 d PDU E 1
F27 F 0.5548(14) 2.2368(13) 0.3653(8) 0.174(8) Uiso 0.50 1 d PDU E 1
F25' F 0.6008(11) 2.2438(12) 0.3358(11) 0.175(8) Uiso 0.50 1 d PDU E 2
F26' F 0.4975(10) 2.2159(13) 0.3416(9) 0.161(7) Uiso 0.50 1 d PDU E 2
F27' F 0.5534(17) 2.1890(16) 0.2789(7) 0.181(9) Uiso 0.50 1 d PDU E 2
F28 F 0.7502(11) 1.9625(10) 0.3950(9) 0.147(6) Uiso 0.50 1 d PDU E 1
F29 F 0.7406(11) 2.0470(13) 0.4438(6) 0.140(6) Uiso 0.50 1 d PDU E 1
F30 F 0.7708(10) 2.0634(12) 0.3684(8) 0.144(6) Uiso 0.50 1 d PDU E 1
F28' F 0.7642(12) 2.0900(10) 0.4049(10) 0.167(7) Uiso 0.50 1 d PDU E 2
F29' F 0.7608(12) 1.9941(14) 0.3639(8) 0.166(7) Uiso 0.50 1 d PDU E 2
F30' F 0.7398(11) 1.9981(13) 0.4402(7) 0.142(6) Uiso 0.50 1 d PDU E 2
F31 F 0.6131(10) 1.7187(12) 0.3442(10) 0.177(8) Uiso 0.50 1 d PDU F 1
F32 F 0.7002(10) 1.7712(11) 0.3673(7) 0.145(7) Uiso 0.50 1 d PDU F 1
F33 F 0.6863(13) 1.7322(14) 0.2952(7) 0.184(8) Uiso 0.50 1 d PDU F 1
F31' F 0.7176(9) 1.7618(14) 0.3148(9) 0.175(8) Uiso 0.50 1 d PDU F 2
F32' F 0.6282(13) 1.7094(13) 0.3094(9) 0.194(9) Uiso 0.50 1 d PDU F 2
F33' F 0.6624(12) 1.7475(12) 0.3771(6) 0.157(7) Uiso 0.50 1 d PDU F 2
F34 F 0.6198(19) 2.0385(15) 0.2105(15) 0.227(11) Uiso 0.50 1 d PDU F 1
F35 F 0.6543(18) 1.9266(15) 0.1851(10) 0.209(10) Uiso 0.50 1 d PDU F 1
F36 F 0.7043(11) 2.0037(16) 0.2344(9) 0.172(8) Uiso 0.50 1 d PDU F 1
F34' F 0.7030(11) 1.9450(14) 0.2064(10) 0.168(8) Uiso 0.50 1 d PDU F 2
F35' F 0.6621(17) 2.0444(12) 0.2276(11) 0.177(9) Uiso 0.50 1 d PDU F 2
F36' F 0.6011(13) 1.9731(17) 0.1846(10) 0.189(9) Uiso 0.50 1 d PDU F 2
O1 O 0.8324(4) 2.0936(4) 0.6014(3) 0.087(2) Uani 1 1 d . . .
O2 O 0.9134(4) 2.1654(4) 0.6639(3) 0.084(2) Uani 1 1 d . . .
O3 O 0.9476(4) 2.0484(5) 0.7183(3) 0.095(3) Uani 1 1 d . . .
O4 O 0.8556(4) 1.9766(4) 0.6639(3) 0.084(2) Uani 1 1 d . . .
O5 O 0.9916(4) 1.9535(4) 0.6432(3) 0.086(2) Uani 1 1 d . . .
O6 O 1.0354(4) 2.0896(4) 0.6503(3) 0.080(2) Uani 1 1 d . . .
O7 O 0.4515(4) 1.9826(4) 0.2949(3) 0.095(3) Uani 1 1 d . . .
O8 O 0.4574(4) 1.8608(4) 0.3474(3) 0.092(2) Uani 1 1 d . . .
O9 O 0.5299(4) 2.0770(4) 0.3503(3) 0.096(3) Uani 1 1 d . . .
O10 O 0.6252(4) 1.9899(5) 0.3888(3) 0.092(2) Uani 1 1 d . . .
O11 O 0.5877(5) 1.8572(5) 0.3474(3) 0.100(3) Uani 1 1 d . . .
O12 O 0.5826(6) 1.9726(6) 0.2874(4) 0.112(3) Uani 1 1 d . . .
N1 N 0.9091(3) 1.9874(4) 0.5591(3) 0.0566(17) Uani 1 1 d . . .
N2 N 0.9609(4) 2.1184(4) 0.5624(3) 0.0627(19) Uani 1 1 d . . .
N3 N 0.5267(4) 1.9089(4) 0.4374(3) 0.068(2) Uani 1 1 d . . .
N4 N 0.4354(4) 1.9984(4) 0.4052(3) 0.071(2) Uani 1 1 d . . .
C1 C 0.6732(4) 1.7406(4) 0.5121(3) 0.058(2) Uani 1 1 d . . .
C2 C 0.6300(5) 1.7814(5) 0.5078(4) 0.064(2) Uani 1 1 d . . .
C3 C 0.5759(4) 1.8280(5) 0.4967(4) 0.060(2) Uani 1 1 d . . .
C4 C 0.5241(5) 1.8396(5) 0.5264(4) 0.070(3) Uani 1 1 d . . .
H4A H 0.5221 1.8162 0.5560 0.084 Uiso 1 1 calc R . .
C5 C 0.4751(5) 1.8865(5) 0.5116(4) 0.073(3) Uani 1 1 d . . .
H5A H 0.4405 1.8948 0.5316 0.088 Uiso 1 1 calc R . .
C6 C 0.4773(4) 1.9206(5) 0.4677(4) 0.060(2) Uani 1 1 d . . .
C7 C 0.5743(5) 1.8642(5) 0.4528(4) 0.068(2) Uani 1 1 d . . .
H7A H 0.6088 1.8572 0.4325 0.082 Uiso 1 1 calc R . .
C8 C 0.4281(5) 1.9730(5) 0.4494(4) 0.065(2) Uani 1 1 d . . .
C9 C 0.3765(5) 1.9945(5) 0.4762(5) 0.074(3) Uani 1 1 d . . .
H9A H 0.3714 1.9743 0.5066 0.089 Uiso 1 1 calc R . .
C10 C 0.3333(6) 2.0434(6) 0.4604(6) 0.091(4) Uani 1 1 d . . .
H10A H 0.2993 2.0584 0.4791 0.110 Uiso 1 1 calc R . .
C11 C 0.3425(6) 2.0700(7) 0.4146(6) 0.094(4) Uani 1 1 d . . .
H11A H 0.3144 2.1042 0.4018 0.113 Uiso 1 1 calc R . .
C12 C 0.3922(6) 2.0465(6) 0.3884(5) 0.087(3) Uani 1 1 d . . .
H12A H 0.3967 2.0645 0.3573 0.105 Uiso 1 1 calc R . .
C21 C 0.8026(4) 1.7633(4) 0.5174(4) 0.058(2) Uani 1 1 d . . .
C22 C 0.8309(4) 1.8187(5) 0.5185(4) 0.059(2) Uani 1 1 d . . .
C23 C 0.8612(4) 1.8863(5) 0.5171(3) 0.057(2) Uani 1 1 d . . .
C24 C 0.8723(5) 1.9197(5) 0.4740(3) 0.065(2) Uani 1 1 d . . .
H24A H 0.8609 1.8972 0.4449 0.078 Uiso 1 1 calc R . .
C25 C 0.9002(5) 1.9863(5) 0.4731(4) 0.067(2) Uani 1 1 d . . .
H25A H 0.9074 2.0089 0.4439 0.081 Uiso 1 1 calc R . .
C26 C 0.9170(4) 2.0186(5) 0.5163(3) 0.058(2) Uani 1 1 d . . .
C27 C 0.8819(5) 1.9229(5) 0.5586(3) 0.061(2) Uani 1 1 d . . .
H27A H 0.8765 1.9008 0.5884 0.073 Uiso 1 1 calc R . .
C28 C 0.9467(4) 2.0917(4) 0.5180(4) 0.057(2) Uani 1 1 d . . .
C29 C 0.9588(6) 2.1301(6) 0.4773(4) 0.080(3) Uani 1 1 d . . .
H29A H 0.9490 2.1111 0.4468 0.096 Uiso 1 1 calc R . .
C30 C 0.9856(6) 2.1971(6) 0.4814(5) 0.088(3) Uani 1 1 d . . .
H30A H 0.9944 2.2235 0.4539 0.105 Uiso 1 1 calc R . .
C31 C 0.9988(6) 2.2233(6) 0.5262(5) 0.083(3) Uani 1 1 d . . .
H31A H 1.0167 2.2683 0.5302 0.100 Uiso 1 1 calc R . .
C32 C 0.9855(5) 2.1830(5) 0.5654(4) 0.071(3) Uani 1 1 d . . .
H32A H 0.9943 2.2020 0.5961 0.085 Uiso 1 1 calc R . .
C51 C 0.9039(5) 1.6337(5) 0.5569(4) 0.065(2) Uani 1 1 d . . .
C52 C 0.9689(5) 1.6163(6) 0.5565(5) 0.083(3) Uani 1 1 d . . .
H52A H 0.9848 1.5941 0.5293 0.100 Uiso 1 1 calc R . .
C53 C 1.0108(6) 1.6305(8) 0.5950(6) 0.104(4) Uani 1 1 d . . .
H53A H 1.0542 1.6170 0.5941 0.125 Uiso 1 1 calc R . .
C54 C 0.9889(7) 1.6641(9) 0.6338(7) 0.114(5) Uani 1 1 d . . .
H54A H 1.0173 1.6740 0.6599 0.137 Uiso 1 1 calc R . .
C55 C 0.9255(8) 1.6838(8) 0.6358(5) 0.107(4) Uani 1 1 d . . .
H55A H 0.9106 1.7070 0.6630 0.129 Uiso 1 1 calc R . .
C56 C 0.8835(6) 1.6688(6) 0.5969(5) 0.083(3) Uani 1 1 d . . .
H56A H 0.8403 1.6830 0.5979 0.100 Uiso 1 1 calc R . .
C61 C 0.8475(5) 1.5131(5) 0.5114(5) 0.072(3) Uani 1 1 d . . .
C62 C 0.8302(5) 1.4754(6) 0.4708(5) 0.086(3) Uani 1 1 d . . .
H62A H 0.8160 1.4993 0.4428 0.104 Uiso 1 1 calc R . .
C63 C 0.8333(7) 1.4029(7) 0.4706(8) 0.117(6) Uani 1 1 d . . .
H63A H 0.8235 1.3781 0.4421 0.140 Uiso 1 1 calc R . .
C64 C 0.8503(9) 1.3676(8) 0.5107(11) 0.150(9) Uani 1 1 d . . .
H64A H 0.8510 1.3183 0.5106 0.180 Uiso 1 1 calc R . .
C65 C 0.8673(8) 1.4057(10) 0.5542(9) 0.138(7) Uani 1 1 d . . .
H65A H 0.8794 1.3814 0.5824 0.165 Uiso 1 1 calc R . .
C66 C 0.8657(6) 1.4784(6) 0.5538(6) 0.100(4) Uani 1 1 d . . .
H66A H 0.8766 1.5040 0.5818 0.120 Uiso 1 1 calc R . .
C71 C 0.8827(5) 1.6278(5) 0.4508(4) 0.070(3) Uani 1 1 d . . .
C72 C 0.9331(6) 1.5880(7) 0.4345(5) 0.087(3) Uani 1 1 d . . .
H72A H 0.9501 1.5520 0.4541 0.105 Uiso 1 1 calc R . .
C73 C 0.9594(8) 1.5996(11) 0.3900(6) 0.120(5) Uani 1 1 d . . .
H73A H 0.9949 1.5734 0.3802 0.144 Uiso 1 1 calc R . .
C74 C 0.9323(10) 1.6503(11) 0.3608(6) 0.127(6) Uani 1 1 d . . .
H74A H 0.9484 1.6577 0.3302 0.152 Uiso 1 1 calc R . .
C75 C 0.8821(8) 1.6901(8) 0.3755(5) 0.102(4) Uani 1 1 d . . .
H75A H 0.8642 1.7245 0.3550 0.122 Uiso 1 1 calc R . .
C76 C 0.8577(6) 1.6802(6) 0.4202(4) 0.079(3) Uani 1 1 d . . .
H76A H 0.8240 1.7089 0.4304 0.094 Uiso 1 1 calc R . .
C81 C 0.5910(4) 1.6062(5) 0.5098(4) 0.065(2) Uani 1 1 d . . .
C82 C 0.5623(6) 1.6090(9) 0.5532(6) 0.110(5) Uani 1 1 d . . .
H82A H 0.5850 1.5935 0.5809 0.132 Uiso 1 1 calc R . .
C83 C 0.4996(8) 1.6348(12) 0.5568(9) 0.144(7) Uani 1 1 d . . .
H83A H 0.4816 1.6368 0.5872 0.173 Uiso 1 1 calc R . .
C84 C 0.4647(7) 1.6565(8) 0.5188(10) 0.129(7) Uani 1 1 d . . .
H84A H 0.4217 1.6704 0.5217 0.155 Uiso 1 1 calc R . .
C85 C 0.4920(8) 1.6579(12) 0.4770(10) 0.178(11) Uani 1 1 d . . .
H85A H 0.4694 1.6772 0.4503 0.213 Uiso 1 1 calc R . .
C86 C 0.5545(7) 1.6310(11) 0.4716(7) 0.144(7) Uani 1 1 d . . .
H86A H 0.5715 1.6301 0.4409 0.173 Uiso 1 1 calc R . .
C91 C 0.6869(6) 1.5142(4) 0.5505(3) 0.074(3) Uani 1 1 d DU . .
C92 C 0.7176(6) 1.5287(6) 0.5942(3) 0.090(3) Uani 1 1 d DU . .
H92A H 0.7349 1.5739 0.5990 0.109 Uiso 1 1 calc R . .
C93 C 0.7243(7) 1.4806(6) 0.6312(4) 0.104(4) Uani 1 1 d DU . .
H93A H 0.7441 1.4942 0.6606 0.125 Uiso 1 1 calc R . .
C94 C 0.7021(9) 1.4129(6) 0.6251(5) 0.121(4) Uani 1 1 d DU . .
H94A H 0.7034 1.3802 0.6504 0.146 Uiso 1 1 calc R . .
C95 C 0.6776(12) 1.3959(7) 0.5799(6) 0.176(6) Uani 1 1 d DU . .
H95A H 0.6737 1.3486 0.5708 0.211 Uiso 1 1 calc R . .
C96 C 0.6588(11) 1.4486(6) 0.5475(7) 0.168(6) Uani 1 1 d DU . .
H96A H 0.6269 1.4394 0.5236 0.202 Uiso 1 1 calc R . .
C101 C 0.6750(6) 1.5429(6) 0.4465(4) 0.079(3) Uani 1 1 d DU . .
C102 C 0.7044(6) 1.5754(7) 0.4093(3) 0.087(3) Uani 1 1 d DU . .
H10B H 0.7278 1.6168 0.4158 0.104 Uiso 1 1 calc R . .
C103 C 0.7013(9) 1.5506(8) 0.3631(5) 0.120(4) Uani 1 1 d DU . .
H10C H 0.7192 1.5775 0.3386 0.144 Uiso 1 1 calc R . .
C104 C 0.6736(11) 1.4889(10) 0.3518(6) 0.155(6) Uani 1 1 d DU . .
H10D H 0.6762 1.4687 0.3212 0.186 Uiso 1 1 calc R . .
C105 C 0.6416(13) 1.4577(12) 0.3874(6) 0.189(7) Uani 1 1 d DU . .
H10E H 0.6191 1.4159 0.3807 0.227 Uiso 1 1 calc R . .
C106 C 0.6409(11) 1.4851(10) 0.4332(6) 0.164(6) Uani 1 1 d DU . .
H10F H 0.6158 1.4628 0.4561 0.197 Uiso 1 1 calc R . .
C111 C 0.7432(9) 2.1540(7) 0.5668(6) 0.158(5) Uani 1 1 d DU . .
C112 C 0.8042(7) 2.1519(8) 0.6000(7) 0.112(4) Uani 1 1 d U . .
C113 C 0.8201(7) 2.2118(7) 0.6260(6) 0.103(3) Uani 1 1 d U . .
H11B H 0.7948 2.2524 0.6220 0.124 Uiso 1 1 calc R . .
C114 C 0.8721(7) 2.2125(7) 0.6575(5) 0.091(3) Uani 1 1 d U A .
C115 C 0.8835(6) 2.2793(6) 0.6864(5) 0.100(4) Uani 1 1 d DU . .
C116 C 0.9687(10) 2.0191(14) 0.8025(6) 0.139(6) Uani 1 1 d U . .
C117 C 0.9297(7) 2.0082(9) 0.7496(5) 0.104(4) Uani 1 1 d U B .
C118 C 0.8825(7) 1.9567(8) 0.7474(5) 0.102(4) Uani 1 1 d U . .
H11C H 0.8728 1.9307 0.7748 0.122 Uiso 1 1 calc R B .
C119 C 0.8499(6) 1.9443(7) 0.7036(5) 0.089(3) Uani 1 1 d U B .
C120 C 0.7968(7) 1.8865(7) 0.7004(4) 0.119(5) Uani 1 1 d D . .
C121 C 1.0551(7) 1.8608(8) 0.6780(5) 0.125(6) Uani 1 1 d D . .
C122 C 1.0435(7) 1.9419(6) 0.6686(4) 0.087(3) Uani 1 1 d . C .
C123 C 1.0872(6) 1.9911(8) 0.6861(5) 0.092(3) Uani 1 1 d . . .
H12B H 1.1225 1.9762 0.7055 0.110 Uiso 1 1 calc R C .
C124 C 1.0801(6) 2.0609(8) 0.6758(4) 0.087(3) Uani 1 1 d . C .
C125 C 1.1308(8) 2.1129(10) 0.6929(6) 0.111(5) Uani 1 1 d . . .
C126 C 0.3905(8) 1.7626(11) 0.3249(7) 0.169(9) Uani 1 1 d D . .
C127 C 0.4160(9) 1.8405(8) 0.3166(6) 0.115(5) Uani 1 1 d . D .
C128 C 0.3930(11) 1.8778(10) 0.2771(7) 0.159(8) Uani 1 1 d . . .
H12C H 0.3632 1.8564 0.2556 0.191 Uiso 1 1 calc R D .
C129 C 0.4131(9) 1.9471(8) 0.2683(6) 0.113(5) Uani 1 1 d . D .
C130 C 0.3876(8) 1.9873(9) 0.2234(6) 0.141(7) Uani 1 1 d D . .
C131 C 0.5548(9) 2.1976(10) 0.3262(7) 0.156(8) Uani 1 1 d D . .
C132 C 0.5753(8) 2.1186(8) 0.3459(6) 0.105(4) Uani 1 1 d . E .
C133 C 0.6407(8) 2.1065(8) 0.3584(6) 0.118(5) Uani 1 1 d . . .
H13A H 0.6716 2.1411 0.3522 0.141 Uiso 1 1 calc R E .
C134 C 0.6597(7) 2.0425(9) 0.3802(6) 0.106(4) Uani 1 1 d . E .
C135 C 0.7323(7) 2.0298(9) 0.3978(6) 0.134(6) Uani 1 1 d D . .
C136 C 0.6578(7) 1.7638(10) 0.3309(5) 0.163(9) Uani 1 1 d D . .
C137 C 0.6236(11) 1.8350(9) 0.3207(7) 0.134(6) Uani 1 1 d . F .
C138 C 0.6504(9) 1.8687(12) 0.2786(7) 0.148(7) Uani 1 1 d . . .
H13B H 0.6836 1.8489 0.2611 0.178 Uiso 1 1 calc R F .
C139 C 0.6186(11) 1.9403(13) 0.2658(7) 0.135(7) Uani 1 1 d . F .
C140 C 0.6489(9) 1.9775(11) 0.2173(8) 0.177(10) Uani 1 1 d D . .
O01 O 0.7788(18) 1.2687(13) 0.3545(18) 0.28(3) Uani 0.50 1 d P . .
O02 O 0.6962(14) 1.2811(16) 0.4236(14) 0.197(14) Uani 0.50 1 d P . .
C01 C 0.7331(13) 1.6804(18) 0.6771(10) 0.094(10) Uiso 0.40(2) 1 d PDU G 1
Cl1 Cl 0.6807(11) 1.7264(12) 0.6352(7) 0.182(10) Uiso 0.40(2) 1 d PDU G 1
Cl2 Cl 0.7006(15) 1.6388(16) 0.7282(10) 0.274(16) Uiso 0.40(2) 1 d PDU G 1
C01' C 0.701(2) 1.711(4) 0.6441(18) 0.25(3) Uiso 0.60(2) 1 d PDU G 2
Cl1' Cl 0.6260(14) 1.7537(14) 0.6542(10) 0.353(15) Uiso 0.60(2) 1 d PDU G 2
Cl2' Cl 0.7197(16) 1.6671(19) 0.6992(15) 0.393(15) Uiso 0.60(2) 1 d PDU G 2

loop_
_atom_site_aniso_label
_atom_site_aniso_U_11
_atom_site_aniso_U_22
_atom_site_aniso_U_33
_atom_site_aniso_U_23
_atom_site_aniso_U_13
_atom_site_aniso_U_12
Yb1 0.0735(3) 0.0636(3) 0.0619(3) -0.00476(18) -0.0006(2) -0.0182(2)
Yb2 0.0845(3) 0.0683(3) 0.0709(3) 0.0121(2) -0.0184(2) 0.0014(2)
Pt 0.0491(2) 0.04448(19) 0.0571(2) 0.00418(13) -0.00457(14) -0.00846(13)
P1 0.0488(12) 0.0490(12) 0.0728(15) 0.0072(10) 0.0029(10) -0.0075(9)
P2 0.0516(12) 0.0493(12) 0.0580(13) 0.0022(9) -0.0046(10) -0.0084(9)
F1 0.214(12) 0.210(12) 0.177(11) -0.045(9) -0.107(10) 0.033(10)
F2 0.114(8) 0.228(13) 0.372(19) -0.089(14) -0.066(11) -0.029(9)
F3 0.238(13) 0.126(8) 0.331(17) -0.029(10) -0.173(12) 0.016(9)
F4 0.137(13) 0.127(12) 0.151(14) -0.047(10) -0.001(12) -0.048(11)
F5 0.126(10) 0.139(13) 0.157(15) -0.073(11) 0.066(11) -0.026(10)
F6 0.146(14) 0.123(12) 0.165(15) -0.040(10) 0.010(13) -0.052(12)
F4' 0.130(11) 0.122(13) 0.174(17) -0.070(12) 0.015(12) -0.004(10)
F5' 0.123(14) 0.120(12) 0.180(15) -0.029(11) 0.015(13) -0.050(11)
F6' 0.151(14) 0.139(13) 0.146(13) -0.059(11) 0.012(12) -0.043(12)
F16 0.180(10) 0.182(10) 0.227(13) 0.064(9) -0.132(10) -0.068(9)
F17 0.121(7) 0.169(9) 0.178(10) 0.009(8) 0.005(7) -0.073(7)
F18 0.132(8) 0.192(11) 0.177(11) -0.084(9) 0.001(7) -0.049(7)
O1 0.075(5) 0.074(5) 0.110(6) -0.018(4) -0.006(4) -0.012(4)
O2 0.090(5) 0.078(5) 0.084(5) -0.021(4) -0.002(4) -0.004(4)
O3 0.107(6) 0.116(7) 0.062(5) -0.010(4) -0.004(4) -0.033(5)
O4 0.088(5) 0.101(6) 0.062(4) -0.007(4) 0.008(4) -0.025(4)
O5 0.092(5) 0.071(5) 0.093(6) 0.000(4) -0.016(4) -0.016(4)
O6 0.079(5) 0.081(5) 0.081(5) 0.006(4) -0.004(4) -0.017(4)
O7 0.114(6) 0.079(5) 0.089(6) 0.015(4) -0.039(5) -0.003(5)
O8 0.117(7) 0.080(5) 0.078(5) 0.009(4) -0.023(5) -0.016(5)
O9 0.096(6) 0.072(5) 0.117(7) 0.020(5) -0.025(5) -0.004(4)
O10 0.077(5) 0.099(6) 0.098(6) 0.027(5) -0.014(4) -0.013(4)
O11 0.111(7) 0.106(7) 0.084(6) -0.003(5) 0.005(5) 0.026(5)
O12 0.137(9) 0.114(8) 0.084(7) 0.014(5) 0.007(6) 0.018(7)
N1 0.056(4) 0.054(4) 0.060(4) 0.007(3) 0.002(3) -0.016(3)
N2 0.057(4) 0.055(4) 0.076(5) -0.001(4) 0.003(4) -0.015(3)
N3 0.069(5) 0.057(4) 0.076(5) 0.003(4) -0.017(4) 0.005(4)
N4 0.069(5) 0.061(5) 0.080(6) -0.001(4) -0.025(4) 0.004(4)
C1 0.058(5) 0.044(4) 0.071(6) 0.010(4) -0.009(4) -0.010(4)
C2 0.067(6) 0.054(5) 0.069(6) 0.008(4) -0.004(5) -0.005(5)
C3 0.055(5) 0.052(5) 0.074(6) 0.003(4) -0.010(4) -0.001(4)
C4 0.072(6) 0.066(6) 0.073(6) 0.011(5) -0.001(5) 0.003(5)
C5 0.061(6) 0.070(6) 0.087(8) 0.006(5) 0.001(5) 0.004(5)
C6 0.053(5) 0.055(5) 0.071(6) -0.004(4) -0.010(4) -0.005(4)
C7 0.063(6) 0.072(6) 0.069(6) 0.000(5) -0.002(5) 0.009(5)
C8 0.062(6) 0.050(5) 0.081(7) -0.005(5) -0.023(5) -0.001(4)
C9 0.056(6) 0.066(6) 0.099(8) -0.002(5) -0.011(5) 0.006(5)
C10 0.070(7) 0.074(7) 0.129(12) -0.014(7) -0.024(7) 0.012(6)
C11 0.086(8) 0.079(8) 0.114(11) -0.007(7) -0.040(8) 0.020(6)
C12 0.095(8) 0.071(7) 0.094(9) 0.006(6) -0.026(7) 0.019(6)
C21 0.058(5) 0.041(5) 0.073(6) -0.002(4) 0.000(4) -0.001(4)
C22 0.052(5) 0.051(5) 0.075(6) 0.000(4) -0.007(4) -0.006(4)
C23 0.047(5) 0.054(5) 0.069(6) 0.003(4) -0.004(4) -0.006(4)
C24 0.079(6) 0.063(5) 0.051(5) -0.005(4) -0.006(4) -0.024(5)
C25 0.074(6) 0.066(6) 0.062(6) 0.009(5) -0.001(5) -0.021(5)
C26 0.050(5) 0.054(5) 0.068(6) -0.004(4) -0.003(4) -0.007(4)
C27 0.074(6) 0.049(5) 0.060(5) 0.011(4) 0.007(4) -0.012(4)
C28 0.051(5) 0.048(5) 0.074(6) 0.007(4) 0.003(4) -0.012(4)
C29 0.091(8) 0.066(6) 0.083(7) 0.010(5) -0.001(6) -0.025(6)
C30 0.109(9) 0.060(6) 0.094(9) 0.021(6) 0.008(7) -0.024(6)
C31 0.090(8) 0.057(6) 0.104(9) 0.003(6) 0.004(7) -0.026(5)
C32 0.073(6) 0.056(6) 0.084(7) -0.007(5) 0.002(5) -0.015(5)
C51 0.056(5) 0.061(5) 0.078(7) 0.008(5) -0.007(5) -0.006(4)
C52 0.055(6) 0.089(8) 0.104(9) 0.005(6) -0.010(6) -0.005(5)
C53 0.061(7) 0.106(10) 0.142(13) 0.006(9) -0.039(8) -0.001(7)
C54 0.088(10) 0.132(13) 0.120(13) -0.011(10) -0.034(9) -0.010(9)
C55 0.118(12) 0.112(11) 0.089(9) -0.008(7) -0.033(8) 0.014(8)
C56 0.078(7) 0.085(8) 0.085(8) 0.002(6) -0.018(6) 0.003(6)
C61 0.049(5) 0.055(5) 0.114(9) 0.005(6) 0.015(5) -0.005(4)
C62 0.064(6) 0.063(6) 0.132(11) -0.011(7) 0.006(6) -0.008(5)
C63 0.100(10) 0.059(8) 0.192(18) -0.026(9) 0.025(11) -0.002(7)
C64 0.102(12) 0.058(9) 0.29(3) 0.016(13) 0.017(15) -0.005(8)
C65 0.108(12) 0.104(12) 0.20(2) 0.077(13) 0.008(12) 0.011(10)
C66 0.090(8) 0.063(7) 0.146(12) 0.033(7) -0.021(8) -0.013(6)
C71 0.068(6) 0.066(6) 0.075(7) -0.010(5) 0.009(5) -0.019(5)
C72 0.079(7) 0.096(8) 0.087(8) -0.014(6) 0.007(6) 0.002(6)
C73 0.105(11) 0.161(16) 0.097(11) -0.022(11) 0.035(9) -0.023(11)
C74 0.144(15) 0.164(16) 0.074(9) -0.010(10) 0.039(10) -0.059(13)
C75 0.131(12) 0.099(9) 0.078(8) -0.004(7) 0.026(8) -0.028(8)
C76 0.093(8) 0.069(6) 0.075(7) 0.001(5) 0.011(6) -0.021(6)
C81 0.052(5) 0.058(5) 0.085(7) 0.002(5) 0.000(5) -0.016(4)
C82 0.065(7) 0.158(14) 0.106(11) -0.014(9) 0.005(7) -0.015(8)
C83 0.069(10) 0.187(19) 0.18(2) -0.046(15) 0.032(11) -0.012(11)
C84 0.050(8) 0.089(9) 0.25(3) 0.012(12) 0.016(11) -0.006(7)
C85 0.057(9) 0.22(2) 0.26(3) 0.11(2) -0.007(13) 0.023(11)
C86 0.070(8) 0.22(2) 0.141(15) 0.069(14) -0.008(9) 0.029(10)
C91 0.106(7) 0.045(5) 0.070(6) -0.001(4) -0.021(5) -0.016(5)
C92 0.103(8) 0.092(7) 0.075(7) 0.018(5) -0.021(6) -0.045(6)
C93 0.119(9) 0.110(8) 0.080(7) 0.026(6) -0.024(7) -0.035(7)
C94 0.178(12) 0.092(8) 0.091(8) 0.033(7) -0.035(8) -0.010(8)
C95 0.286(15) 0.085(8) 0.151(11) 0.044(8) -0.085(11) -0.042(10)
C96 0.275(14) 0.080(8) 0.141(11) 0.034(7) -0.102(10) -0.055(9)
C101 0.090(7) 0.080(6) 0.067(6) -0.016(5) 0.003(5) -0.036(5)
C102 0.111(8) 0.087(7) 0.061(6) -0.006(5) 0.000(6) -0.018(6)
C103 0.153(11) 0.134(10) 0.074(8) -0.002(7) 0.020(8) -0.021(9)
C104 0.206(13) 0.171(12) 0.090(9) -0.049(9) 0.031(9) -0.081(11)
C105 0.271(15) 0.183(12) 0.115(11) -0.063(10) 0.027(11) -0.129(11)
C106 0.230(13) 0.163(11) 0.101(9) -0.044(8) 0.040(9) -0.122(10)
C111 0.129(10) 0.115(9) 0.223(12) -0.036(10) -0.072(10) 0.013(9)
C112 0.089(7) 0.089(7) 0.158(10) -0.026(7) -0.019(7) -0.002(6)
C113 0.088(7) 0.084(7) 0.137(9) -0.021(7) -0.008(7) 0.000(6)
C114 0.093(7) 0.081(7) 0.099(8) -0.021(6) 0.010(6) -0.024(6)
C115 0.115(9) 0.081(8) 0.103(9) -0.026(7) 0.003(8) -0.007(7)
C116 0.119(11) 0.208(16) 0.091(10) 0.020(11) 0.016(9) -0.044(12)
C117 0.090(8) 0.157(11) 0.065(7) -0.004(7) 0.008(6) -0.010(8)
C118 0.096(8) 0.144(10) 0.066(7) 0.014(7) 0.007(6) -0.025(7)
C119 0.075(7) 0.119(9) 0.073(7) 0.004(6) 0.002(6) -0.021(6)
C120 0.142(14) 0.115(11) 0.103(11) 0.056(9) 0.023(10) -0.010(10)
C121 0.126(13) 0.132(13) 0.115(13) 0.020(11) -0.042(10) 0.011(11)
C122 0.112(10) 0.077(7) 0.071(7) 0.008(6) -0.008(7) 0.004(7)
C123 0.084(8) 0.106(10) 0.085(8) 0.011(7) -0.013(6) -0.009(7)
C124 0.081(8) 0.110(10) 0.070(7) 0.007(6) -0.007(6) -0.013(7)
C125 0.090(10) 0.134(13) 0.107(11) 0.004(10) -0.022(9) -0.025(9)
C126 0.131(17) 0.18(2) 0.20(3) -0.029(19) -0.041(16) -0.025(15)
C127 0.134(13) 0.084(9) 0.124(13) -0.002(8) -0.030(10) -0.020(9)
C128 0.20(2) 0.120(14) 0.146(16) 0.020(12) -0.095(15) -0.031(13)
C129 0.138(13) 0.100(11) 0.099(11) 0.008(8) -0.030(9) 0.022(9)
C130 0.118(13) 0.19(2) 0.111(13) -0.022(13) -0.027(11) 0.013(13)
C131 0.139(16) 0.154(17) 0.17(2) 0.019(15) -0.024(15) -0.069(14)
C132 0.107(11) 0.092(9) 0.114(11) 0.034(8) -0.008(8) -0.001(8)
C133 0.108(11) 0.095(10) 0.151(14) 0.033(10) 0.008(10) -0.015(8)
C134 0.072(8) 0.139(13) 0.107(11) 0.010(9) -0.004(7) -0.011(8)
C135 0.095(11) 0.152(16) 0.158(17) 0.005(13) 0.023(11) -0.033(11)
C136 0.165(19) 0.20(2) 0.130(16) -0.028(15) 0.031(14) 0.073(17)
C137 0.170(18) 0.115(13) 0.114(14) 0.020(10) -0.017(12) 0.052(12)
C138 0.126(14) 0.20(2) 0.116(14) 0.033(14) 0.013(11) 0.045(14)
C139 0.141(16) 0.17(2) 0.091(12) 0.042(12) -0.012(11) -0.043(14)
C140 0.145(19) 0.21(3) 0.18(2) -0.05(2) 0.051(17) 0.017(18)
O01 0.26(4) 0.084(15) 0.51(7) -0.08(3) 0.25(4) -0.027(19)
O02 0.15(2) 0.16(2) 0.28(4) -0.10(3) -0.02(2) -0.021(18)

loop_
_atom_type_symbol
_atom_type_description
_atom_type_scat_dispersion_real
_atom_type_scat_dispersion_imag
_atom_type_scat_source
C C 0.0033 0.0016 'International Tables Vol C Tables 4.2.6.8 and 6.1.1.4'
H H 0.0000 0.0000 'International Tables Vol C Tables 4.2.6.8 and 6.1.1.4'
N N 0.0061 0.0033 'International Tables Vol C Tables 4.2.6.8 and 6.1.1.4'
O O 0.0106 0.0060 'International Tables Vol C Tables 4.2.6.8 and 6.1.1.4'
F F 0.0171 0.0103 'International Tables Vol C Tables 4.2.6.8 and 6.1.1.4'
P P 0.1023 0.0942 'International Tables Vol C Tables 4.2.6.8 and 6.1.1.4'
Cl Cl 0.1484 0.1585 'International Tables Vol C Tables 4.2.6.8 and 6.1.1.4'
Yb Yb -0.3850 5.5486 'International Tables Vol C Tables 4.2.6.8 and 6.1.1.4'
Pt Pt -1.7033 8.3905 'International Tables Vol C Tables 4.2.6.8 and 6.1.1.4'

loop_
_geom_angle_atom_site_label_1
_geom_angle_atom_site_label_2
_geom_angle_atom_site_label_3
_geom_angle
O4 Yb1 O2 111.5(3)
O4 Yb1 O5 79.3(3)
O2 Yb1 O5 144.6(3)
O4 Yb1 O1 76.7(3)
O2 Yb1 O1 73.0(3)
O5 Yb1 O1 141.6(3)
O4 Yb1 O6 139.8(3)
O2 Yb1 O6 79.3(3)
O5 Yb1 O6 72.5(3)
O1 Yb1 O6 141.3(3)
O4 Yb1 O3 73.2(3)
O2 Yb1 O3 73.5(3)
O5 Yb1 O3 78.2(3)
O1 Yb1 O3 121.7(3)
O6 Yb1 O3 73.4(3)
O4 Yb1 N2 143.7(3)
O2 Yb1 N2 82.7(3)
O5 Yb1 N2 108.8(3)
O1 Yb1 N2 76.1(3)
O6 Yb1 N2 74.1(3)
O3 Yb1 N2 142.6(3)
O4 Yb1 N1 82.9(2)
O2 Yb1 N1 138.2(3)
O5 Yb1 N1 74.8(3)
O1 Yb1 N1 72.8(3)
O6 Yb1 N1 115.4(3)
O3 Yb1 N1 146.8(3)
N2 Yb1 N1 66.3(2)
O7 Yb2 O8 73.1(3)
O7 Yb2 O9 76.3(3)
O8 Yb2 O9 143.8(3)
O7 Yb2 O11 117.7(3)
O8 Yb2 O11 72.0(4)
O9 Yb2 O11 141.3(4)
O7 Yb2 O12 73.2(4)
O8 Yb2 O12 110.7(4)
O9 Yb2 O12 77.6(4)
O11 Yb2 O12 73.4(4)
O7 Yb2 O10 142.2(3)
O8 Yb2 O10 142.1(3)
O9 Yb2 O10 73.2(3)
O11 Yb2 O10 76.4(3)
O12 Yb2 O10 78.8(4)
O7 Yb2 N3 138.9(3)
O8 Yb2 N3 78.0(3)
O9 Yb2 N3 115.5(3)
O11 Yb2 N3 78.8(3)
O12 Yb2 N3 145.9(3)
O10 Yb2 N3 75.8(3)
O7 Yb2 N4 81.2(3)
O8 Yb2 N4 81.1(3)
O9 Yb2 N4 75.6(3)
O11 Yb2 N4 139.2(3)
O12 Yb2 N4 146.5(3)
O10 Yb2 N4 111.7(3)
N3 Yb2 N4 65.8(3)
C1 Pt C21 85.2(3)
C1 Pt P2 87.9(2)
C21 Pt P2 172.8(3)
C1 Pt P1 171.5(3)
C21 Pt P1 87.6(3)
P2 Pt P1 99.04(9)
C51 P1 C71 107.7(5)
C51 P1 C61 100.5(5)
C71 P1 C61 101.1(5)
C51 P1 Pt 112.8(3)
C71 P1 Pt 110.7(4)
C61 P1 Pt 122.5(3)
C101 P2 C91 109.1(5)
C101 P2 C81 101.2(5)
C91 P2 C81 103.4(5)
C101 P2 Pt 112.6(3)
C91 P2 Pt 113.9(3)
C81 P2 Pt 115.5(3)
C112 O1 Yb1 134.2(8)
C114 O2 Yb1 136.0(8)
C117 O3 Yb1 133.5(9)
C119 O4 Yb1 134.3(8)
C122 O5 Yb1 130.5(7)
C124 O6 Yb1 130.0(8)
C129 O7 Yb2 134.8(8)
C127 O8 Yb2 135.7(9)
C132 O9 Yb2 132.7(9)
C134 O10 Yb2 130.4(9)
C137 O11 Yb2 138.3(11)
C139 O12 Yb2 136.3(13)
C26 N1 C27 117.1(8)
C26 N1 Yb1 120.5(6)
C27 N1 Yb1 121.8(6)
C32 N2 C28 118.0(9)
C32 N2 Yb1 121.3(7)
C28 N2 Yb1 120.3(5)
C7 N3 C6 117.3(9)
C7 N3 Yb2 120.6(7)
C6 N3 Yb2 121.8(6)
C8 N4 C12 117.8(10)
C8 N4 Yb2 120.3(6)
C12 N4 Yb2 121.9(9)
C2 C1 Pt 174.6(9)
C1 C2 C3 173.2(11)
C4 C3 C7 116.4(9)
C4 C3 C2 125.3(9)
C7 C3 C2 118.3(9)
C3 C4 C5 119.5(10)
C3 C4 H4A 120.3
C5 C4 H4A 120.3
C6 C5 C4 120.7(10)
C6 C5 H5A 119.7
C4 C5 H5A 119.7
N3 C6 C5 121.1(9)
N3 C6 C8 114.5(9)
C5 C6 C8 124.5(9)
N3 C7 C3 125.0(9)
N3 C7 H7A 117.5
C3 C7 H7A 117.5
N4 C8 C9 120.3(9)
N4 C8 C6 117.0(9)
C9 C8 C6 122.8(10)
C10 C9 C8 122.8(13)
C10 C9 H9A 118.6
C8 C9 H9A 118.6
C9 C10 C11 115.9(13)
C9 C10 H10A 122.1
C11 C10 H10A 122.1
C12 C11 C10 120.3(11)
C12 C11 H11A 119.8
C10 C11 H11A 119.8
N4 C12 C11 122.9(13)
N4 C12 H12A 118.6
C11 C12 H12A 118.6
C22 C21 Pt 175.1(8)
C21 C22 C23 175.8(10)
C24 C23 C27 115.5(8)
C24 C23 C22 121.6(9)
C27 C23 C22 123.0(9)
C23 C24 C25 121.0(9)
C23 C24 H24A 119.5
C25 C24 H24A 119.5
C26 C25 C24 118.7(9)
C26 C25 H25A 120.7
C24 C25 H25A 120.7
N1 C26 C25 122.6(8)
N1 C26 C28 116.0(8)
C25 C26 C28 121.3(9)
N1 C27 C23 125.0(8)
N1 C27 H27A 117.5
C23 C27 H27A 117.5
N2 C28 C29 120.7(8)
N2 C28 C26 116.2(8)
C29 C28 C26 123.1(9)
C28 C29 C30 120.1(11)
C28 C29 H29A 119.9
C30 C29 H29A 119.9
C31 C30 C29 118.4(11)
C31 C30 H30A 120.8
C29 C30 H30A 120.8
C30 C31 C32 119.1(10)
C30 C31 H31A 120.5
C32 C31 H31A 120.5
N2 C32 C31 123.7(11)
N2 C32 H32A 118.1
C31 C32 H32A 118.1
C56 C51 C52 116.7(10)
C56 C51 P1 119.1(8)
C52 C51 P1 124.2(9)
C53 C52 C51 122.2(13)
C53 C52 H52A 118.9
C51 C52 H52A 118.9
C54 C53 C52 119.5(13)
C54 C53 H53A 120.3
C52 C53 H53A 120.3
C53 C54 C55 120.9(14)
C53 C54 H54A 119.5
C55 C54 H54A 119.5
C54 C55 C56 119.1(15)
C54 C55 H55A 120.4
C56 C55 H55A 120.4
C51 C56 C55 121.6(12)
C51 C56 H56A 119.2
C55 C56 H56A 119.2
C62 C61 C66 120.3(11)
C62 C61 P1 118.7(9)
C66 C61 P1 121.0(10)
C61 C62 C63 120.9(15)
C61 C62 H62A 119.6
C63 C62 H62A 119.6
C64 C63 C62 120.5(18)
C64 C63 H63A 119.7
C62 C63 H63A 119.7
C63 C64 C65 119.7(15)
C63 C64 H64A 120.1
C65 C64 H64A 120.1
C66 C65 C64 119.4(17)
C66 C65 H65A 120.3
C64 C65 H65A 120.3
C65 C66 C61 119.1(16)
C65 C66 H66A 120.5
C61 C66 H66A 120.5
C72 C71 C76 117.4(11)
C72 C71 P1 123.1(9)
C76 C71 P1 119.4(8)
C71 C72 C73 122.2(14)
C71 C72 H72A 118.9
C73 C72 H72A 118.9
C74 C73 C72 118.2(16)
C74 C73 H73A 120.9
C72 C73 H73A 120.9
C75 C74 C73 121.1(14)
C75 C74 H74A 119.5
C73 C74 H74A 119.5
C74 C75 C76 120.5(16)
C74 C75 H75A 119.7
C76 C75 H75A 119.7
C75 C76 C71 120.4(13)
C75 C76 H76A 119.8
C71 C76 H76A 119.8
C86 C81 C82 115.1(12)
C86 C81 P2 122.8(10)
C82 C81 P2 121.6(9)
C81 C82 C83 121.0(16)
C81 C82 H82A 119.5
C83 C82 H82A 119.5
C84 C83 C82 122.3(19)
C84 C83 H83A 118.8
C82 C83 H83A 118.8
C85 C84 C83 118.2(16)
C85 C84 H84A 120.9
C83 C84 H84A 120.9
C84 C85 C86 121.1(19)
C84 C85 H85A 119.5
C86 C85 H85A 119.5
C81 C86 C85 122.1(18)
C81 C86 H86A 119.0
C85 C86 H86A 119.0
C96 C91 C92 114.6(10)
C96 C91 P2 124.1(8)
C92 C91 P2 120.8(7)
C91 C92 C93 123.7(10)
C91 C92 H92A 118.1
C93 C92 H92A 118.1
C94 C93 C92 120.2(11)
C94 C93 H93A 119.9
C92 C93 H93A 119.9
C93 C94 C95 116.2(12)
C93 C94 H94A 121.9
C95 C94 H94A 121.9
C94 C95 C96 120.5(14)
C94 C95 H95A 119.8
C96 C95 H95A 119.8
C91 C96 C95 120.2(13)
C91 C96 H96A 119.9
C95 C96 H96A 119.9
C106 C101 C102 114.0(11)
C106 C101 P2 124.9(9)
C102 C101 P2 120.7(7)
C101 C102 C103 123.2(11)
C101 C102 H10B 118.4
C103 C102 H10B 118.4
C104 C103 C102 121.8(14)
C104 C103 H10C 119.1
C102 C103 H10C 119.1
C103 C104 C105 115.7(15)
C103 C104 H10D 122.2
C105 C104 H10D 122.2
C104 C105 C106 122.4(15)
C104 C105 H10E 118.8
C106 C105 H10E 118.8
C101 C106 C105 122.4(14)
C101 C106 H10F 118.8
C105 C106 H10F 118.8
F1 C111 F3 107.0(15)
F1 C111 F2 100.5(15)
F3 C111 F2 110.1(18)
F1 C111 C112 112.8(13)
F3 C111 C112 114.4(13)
F2 C111 C112 111.2(13)
O1 C112 C113 127.7(14)
O1 C112 C111 114.4(12)
C113 C112 C111 117.9(14)
C114 C113 C112 120.8(14)
C114 C113 H11B 119.6
C112 C113 H11B 119.6
O2 C114 C113 127.4(12)
O2 C114 C115 115.7(12)
C113 C114 C115 116.8(13)
F5 C115 F6' 73.5(18)
F5 C115 F4' 41.4(15)
F6' C115 F4' 110.6(19)
F5 C115 F4 105.1(19)
F6' C115 F4 38.4(12)
F4' C115 F4 127.8(19)
F5 C115 F5' 129(2)
F6' C115 F5' 101.8(19)
F4' C115 F5' 103(2)
F4 C115 F5' 64.9(17)
F5 C115 F6 111(2)
F6' C115 F6 129.4(19)
F4' C115 F6 73.0(18)
F4 C115 F6 97.7(18)
F5' C115 F6 35.2(15)
F5 C115 C114 114.4(14)
F6' C115 C114 111.0(15)
F4' C115 C114 115.2(15)
F4 C115 C114 115.8(14)
F5' C115 C114 114.0(16)
F6 C115 C114 111.9(17)
F9' C116 F9 137(2)
F9' C116 F7 50.0(14)
F9 C116 F7 108(2)
F9' C116 F7' 123(3)
F9 C116 F7' 47.6(14)
F7 C116 F7' 142(2)
F9' C116 F8 65.0(17)
F9 C116 F8 111(2)
F7 C116 F8 114(2)
F7' C116 F8 66(2)
F9' C116 F8' 112(3)
F9 C116 F8' 51.9(16)
F7 C116 F8' 63.2(19)
F7' C116 F8' 99.4(19)
F8 C116 F8' 153(2)
F9' C116 C117 111.8(16)
F9 C116 C117 110.2(18)
F7 C116 C117 109.3(18)
F7' C116 C117 107.5(19)
F8 C116 C117 105.2(19)
F8' C116 C117 100.7(18)
O3 C117 C118 129.9(13)
O3 C117 C116 113.5(13)
C118 C117 C116 116.5(13)
C117 C118 C119 118.6(12)
C117 C118 H11C 120.7
C119 C118 H11C 120.7
O4 C119 C118 128.3(12)
O4 C119 C120 112.3(10)
C118 C119 C120 119.3(11)
F10 C120 F11' 67.4(15)
F10 C120 F10' 119.1(18)
F11' C120 F10' 110.5(17)
F10 C120 F11 102.3(16)
F11' C120 F11 135.1(16)
F10' C120 F11 34.4(11)
F10 C120 F12 107.3(18)
F11' C120 F12 42.2(12)
F10' C120 F12 79.7(15)
F11 C120 F12 113.7(15)
F10 C120 F12' 30.1(14)
F11' C120 F12' 97.3(17)
F10' C120 F12' 112.5(17)
F11 C120 F12' 83.5(14)
F12 C120 F12' 137.0(19)
F10 C120 C119 118.9(14)
F11' C120 C119 113.8(12)
F10' C120 C119 116.3(15)
F11 C120 C119 109.2(13)
F12 C120 C119 105.6(13)
F12' C120 C119 104.7(14)
F14 C121 F14' 135(2)
F14 C121 F15 119.7(19)
F14' C121 F15 37.3(11)
F14 C121 F15' 68.1(17)
F14' C121 F15' 105(2)
F15 C121 F15' 137(2)
F14 C121 F13' 38.9(13)
F14' C121 F13' 115.1(18)
F15 C121 F13' 84.9(15)
F15' C121 F13' 105.4(17)
F14 C121 F13 98(2)
F14' C121 F13 71.7(17)
F15 C121 F13 107.6(18)
F15' C121 F13 34.8(15)
F13' C121 F13 128.7(19)
F14 C121 C122 110.7(16)
F14' C121 C122 113.6(14)
F15 C121 C122 108.7(13)
F15' C121 C122 105.8(16)
F13' C121 C122 110.8(14)
F13 C121 C122 111.3(15)
O5 C122 C123 127.2(12)
O5 C122 C121 112.2(11)
C123 C122 C121 120.6(12)
C124 C123 C122 121.4(12)
C124 C123 H12B 119.3
C122 C123 H12B 119.3
O6 C124 C123 127.2(12)
O6 C124 C125 112.4(13)
C123 C124 C125 120.2(13)
F17 C125 F18 104.8(15)
F17 C125 F16 103.7(14)
F18 C125 F16 108.9(16)
F17 C125 C124 113.2(14)
F18 C125 C124 112.9(14)
F16 C125 C124 112.6(14)
F19 C126 F19' 131(3)
F19 C126 F21' 50(2)
F19' C126 F21' 108(3)
F19 C126 F21 127(3)
F19' C126 F21 34.6(18)
F21' C126 F21 137(3)
F19 C126 F20' 54.0(18)
F19' C126 F20' 115(2)
F21' C126 F20' 104(3)
F21 C126 F20' 86(2)
F19 C126 F20 94(3)
F19' C126 F20 70(2)
F21' C126 F20 45(2)
F21 C126 F20 104(2)
F20' C126 F20 142(3)
F19 C126 C127 117.5(19)
F19' C126 C127 111(2)
F21' C126 C127 109(2)
F21 C126 C127 107.4(19)
F20' C126 C127 109.2(17)
F20 C126 C127 102(2)
O8 C127 C128 126.5(15)
O8 C127 C126 114.4(14)
C128 C127 C126 119.0(15)
C127 C128 C129 121.7(15)
C127 C128 H12C 119.2
C129 C128 H12C 119.2
O7 C129 C128 125.6(14)
O7 C129 C130 113.6(14)
C128 C129 C130 120.8(15)
F22 C130 F24 110(2)
F22 C130 F22' 133(2)
F24 C130 F22' 66.7(17)
F22 C130 F23' 78.9(19)
F24 C130 F23' 36.1(17)
F22' C130 F23' 101(2)
F22 C130 F24' 31.8(15)
F24 C130 F24' 131(2)
F22' C130 F24' 113(2)
F23' C130 F24' 108(2)
F22 C130 F23 106(2)
F24 C130 F23 106(2)
F22' C130 F23 42.4(14)
F23' C130 F23 134(2)
F24' C130 F23 76.1(18)
F22 C130 C129 109.2(16)
F24 C130 C129 119.1(19)
F22' C130 C129 112.4(17)
F23' C130 C129 115.5(19)
F24' C130 C129 106.5(18)
F23 C130 C129 106.2(19)
F25 C131 F25' 137(2)
F25 C131 F27 133(2)
F25' C131 F27 58.5(16)
F25 C131 F26' 71.6(19)
F25' C131 F26' 114(2)
F27 C131 F26' 63.8(18)
F25 C131 F27' 42.0(17)
F25' C131 F27' 106(2)
F27 C131 F27' 153(3)
F26' C131 F27' 112(2)
F25 C131 F26 100(2)
F25' C131 F26 49.2(15)
F27 C131 F26 107.5(19)
F26' C131 F26 145(2)
F27' C131 F26 59.5(17)
F25 C131 C132 105.1(18)
F25' C131 C132 111.3(19)
F27 C131 C132 104.5(18)
F26' C131 C132 110.9(16)
F27' C131 C132 102.3(19)
F26 C131 C132 104.2(18)
O9 C132 C133 126.9(13)
O9 C132 C131 115.2(13)
C133 C132 C131 117.7(13)
C134 C133 C132 119.9(13)
C134 C133 H13A 120.0
C132 C133 H13A 120.0
O10 C134 C133 128.1(13)
O10 C134 C135 111.1(13)
C133 C134 C135 120.8(14)
F29' C135 F29 140(2)
F29' C135 F30 60.8(15)
F29 C135 F30 114.6(18)
F29' C135 F30' 111(2)
F29 C135 F30' 41.2(12)
F30 C135 F30' 135.3(19)
F29' C135 F28' 108.4(19)
F29 C135 F28' 66.3(16)
F30 C135 F28' 51.1(13)
F30' C135 F28' 102.4(19)
F29' C135 F28 48.1(14)
F29 C135 F28 105.5(18)
F30 C135 F28 104.5(18)
F30' C135 F28 66.1(16)
F28' C135 F28 134(2)
F29' C135 C134 107.7(17)
F29 C135 C134 110.4(15)
F30 C135 C134 108.9(16)
F30' C135 C134 115.0(15)
F28' C135 C134 112.0(17)
F28 C135 C134 113.0(16)
F33 C136 F33' 127(2)
F33 C136 F31 104.8(14)
F33' C136 F31 66.6(13)
F33 C136 F32 108.7(14)
F33' C136 F32 42.2(11)
F31 C136 F32 107.8(14)
F33 C136 F32' 61.5(13)
F33' C136 F32' 105.6(14)
F31 C136 F32' 46.2(12)
F32 C136 F32' 135(2)
F33 C136 F31' 44.5(12)
F33' C136 F31' 106.5(14)
F31 C136 F31' 138(2)
F32 C136 F31' 70.2(12)
F32' C136 F31' 104.3(14)
F33 C136 C137 118.4(19)
F33' C136 C137 113.5(16)
F31 C136 C137 107.2(18)
F32 C136 C137 109.5(17)
F32' C136 C137 113.4(19)
F31' C136 C137 112.8(19)
O11 C137 C138 129.0(17)
O11 C137 C136 120.4(17)
C138 C137 C136 110.1(18)
C137 C138 C139 113.5(16)
C137 C138 H13B 123.3
C139 C138 H13B 123.3
O12 C139 C138 128.9(17)
O12 C139 C140 118(2)
C138 C139 C140 112.8(19)
F34 C140 F36' 68(2)
F34 C140 F36 96(3)
F36' C140 F36 153(3)
F34 C140 F35 126(3)
F36' C140 F35 64(2)
F36 C140 F35 115(2)
F34 C140 F34' 140(3)
F36' C140 F34' 116(2)
F36 C140 F34' 61.7(17)
F35 C140 F34' 54.0(17)
F34 C140 F35' 44(2)
F36' C140 F35' 111(3)
F36 C140 F35' 52.7(17)
F35 C140 F35' 145(3)
F34' C140 F35' 109(2)
F34 C140 C139 108(2)
F36' C140 C139 103.5(19)
F36 C140 C139 103(2)
F35 C140 C139 106(2)
F34' C140 C139 110(2)
F35' C140 C139 108(2)
Cl2 C01 Cl1 119.7(19)
Cl2' C01' Cl1' 104(2)

loop_
_geom_bond_atom_site_label_1
_geom_bond_atom_site_label_2
_geom_bond_distance
Yb1 O4 2.268(7)
Yb1 O2 2.274(8)
Yb1 O5 2.295(8)
Yb1 O1 2.295(8)
Yb1 O6 2.312(8)
Yb1 O3 2.314(8)
Yb1 N2 2.455(8)
Yb1 N1 2.467(8)
Yb2 O7 2.276(8)
Yb2 O8 2.282(8)
Yb2 O9 2.285(8)
Yb2 O11 2.287(10)
Yb2 O12 2.290(12)
Yb2 O10 2.313(8)
Yb2 N3 2.418(9)
Yb2 N4 2.464(9)
Pt C1 1.981(10)
Pt C21 2.002(9)
Pt P2 2.311(2)
Pt P1 2.327(3)
P1 C51 1.820(10)
P1 C71 1.828(11)
P1 C61 1.854(10)
P2 C101 1.785(10)
P2 C91 1.803(9)
P2 C81 1.803(10)
F1 C111 1.310(10)
F2 C111 1.335(10)
F3 C111 1.318(9)
F4 C115 1.317(10)
F5 C115 1.311(10)
F6 C115 1.321(10)
F4' C115 1.316(10)
F5' C115 1.320(10)
F6' C115 1.312(10)
F7 C116 1.33(3)
F8 C116 1.36(3)
F9 C116 1.24(3)
F7' C116 1.34(3)
F8' C116 1.43(3)
F9' C116 1.20(3)
F10 C120 1.294(10)
F11 C120 1.327(9)
F12 C120 1.335(10)
F10' C120 1.317(10)
F11' C120 1.316(10)
F12' C120 1.341(10)
F13 C121 1.335(10)
F14 C121 1.310(10)
F15 C121 1.323(10)
F13' C121 1.331(10)
F14' C121 1.315(10)
F15' C121 1.330(10)
F16 C125 1.344(18)
F17 C125 1.307(18)
F18 C125 1.308(19)
F19 C126 1.302(10)
F20 C126 1.333(10)
F21 C126 1.321(10)
F19' C126 1.312(10)
F20' C126 1.322(10)
F21' C126 1.319(10)
F22 C130 1.311(10)
F23 C130 1.316(10)
F24 C130 1.313(10)
F22' C130 1.313(10)
F23' C130 1.313(10)
F24' C130 1.313(10)
F25 C131 1.305(10)
F26 C131 1.328(10)
F27 C131 1.308(10)
F25' C131 1.307(10)
F26' C131 1.314(10)
F27' C131 1.316(10)
F28 C135 1.324(10)
F29 C135 1.316(10)
F30 C135 1.316(10)
F28' C135 1.323(10)
F29' C135 1.309(10)
F30' C135 1.317(10)
F31 C136 1.315(10)
F32 C136 1.316(10)
F33 C136 1.309(10)
F31' C136 1.325(10)
F32' C136 1.321(10)
F33' C136 1.312(10)
F34 C140 1.308(10)
F35 C140 1.316(10)
F36 C140 1.316(10)
F34' C140 1.317(10)
F35' C140 1.320(10)
F36' C140 1.313(10)
O1 C112 1.242(16)
O2 C114 1.237(16)
O3 C117 1.216(16)
O4 C119 1.261(14)
O5 C122 1.275(15)
O6 C124 1.261(14)
O7 C129 1.255(17)
O8 C127 1.241(16)
O9 C132 1.229(16)
O10 C134 1.248(16)
O11 C137 1.14(2)
O12 C139 1.14(2)
N1 C26 1.333(12)
N1 C27 1.339(11)
N2 C32 1.322(12)
N2 C28 1.348(12)
N3 C7 1.351(12)
N3 C6 1.359(13)
N4 C8 1.324(13)
N4 C12 1.341(13)
C1 C2 1.179(13)
C2 C3 1.443(13)
C3 C4 1.384(14)
C3 C7 1.391(14)
C4 C5 1.392(14)
C4 H4A 0.9300
C5 C6 1.373(14)
C5 H5A 0.9300
C6 C8 1.489(13)
C7 H7A 0.9300
C8 C9 1.379(15)
C9 C10 1.343(15)
C9 H9A 0.9300
C10 C11 1.378(19)
C10 H10A 0.9300
C11 C12 1.349(18)
C11 H11A 0.9300
C12 H12A 0.9300
C21 C22 1.196(12)
C22 C23 1.420(12)
C23 C24 1.372(13)
C23 C27 1.392(13)
C24 C25 1.381(13)
C24 H24A 0.9300
C25 C26 1.371(13)
C25 H25A 0.9300
C26 C28 1.509(12)
C27 H27A 0.9300
C28 C29 1.367(14)
C29 C30 1.381(15)
C29 H29A 0.9300
C30 C31 1.350(17)
C30 H30A 0.9300
C31 C32 1.357(15)
C31 H31A 0.9300
C32 H32A 0.9300
C51 C56 1.366(16)
C51 C52 1.379(14)
C52 C53 1.370(17)
C52 H52A 0.9300
C53 C54 1.34(2)
C53 H53A 0.9300
C54 C55 1.36(2)
C54 H54A 0.9300
C55 C56 1.383(17)
C55 H55A 0.9300
C56 H56A 0.9300
C61 C62 1.363(17)
C61 C66 1.382(17)
C62 C63 1.369(17)
C62 H62A 0.9300
C63 C64 1.33(3)
C63 H63A 0.9300
C64 C65 1.43(3)
C64 H64A 0.9300
C65 C66 1.37(2)
C65 H65A 0.9300
C66 H66A 0.9300
C71 C72 1.370(15)
C71 C76 1.385(16)
C72 C73 1.378(19)
C72 H72A 0.9300
C73 C74 1.36(2)
C73 H73A 0.9300
C74 C75 1.35(2)
C74 H74A 0.9300
C75 C76 1.362(17)
C75 H75A 0.9300
C76 H76A 0.9300
C81 C86 1.355(17)
C81 C82 1.357(17)
C82 C83 1.39(2)
C82 H82A 0.9300
C83 C84 1.31(3)
C83 H83A 0.9300
C84 C85 1.30(3)
C84 H84A 0.9300
C85 C86 1.40(2)
C85 H85A 0.9300
C86 H86A 0.9300
C91 C96 1.366(8)
C91 C92 1.367(7)
C92 C93 1.370(7)
C92 H92A 0.9300
C93 C94 1.364(8)
C93 H93A 0.9300
C94 C95 1.368(8)
C94 H94A 0.9300
C95 C96 1.381(8)
C95 H95A 0.9300
C96 H96A 0.9300
C101 C106 1.340(12)
C101 C102 1.356(11)
C102 C103 1.359(12)
C102 H10B 0.9300
C103 C104 1.327(13)
C103 H10C 0.9300
C104 C105 1.338(13)
C104 H10D 0.9300
C105 C106 1.367(13)
C105 H10E 0.9300
C106 H10F 0.9300
C111 C112 1.53(2)
C112 C113 1.370(19)
C113 C114 1.355(19)
C113 H11B 0.9300
C114 C115 1.503(16)
C116 C117 1.65(2)
C117 C118 1.37(2)
C118 C119 1.381(17)
C118 H11C 0.9300
C119 C120 1.544(18)
C121 C122 1.567(19)
C122 C123 1.368(18)
C123 C124 1.354(18)
C123 H12B 0.9300
C124 C125 1.495(19)
C126 C127 1.58(2)
C127 C128 1.37(2)
C128 C129 1.39(2)
C128 H12C 0.9300
C129 C130 1.53(2)
C131 C132 1.64(2)
C132 C133 1.40(2)
C133 C134 1.40(2)
C133 H13A 0.9300
C134 C135 1.57(2)
C136 C137 1.54(2)
C137 C138 1.45(3)
C138 C139 1.54(3)
C138 H13B 0.9300
C139 C140 1.65(3)
C01 Cl2 1.768(8)
C01 Cl1 1.777(8)
C01' Cl2' 1.763(8)
C01' Cl1' 1.764(8)
